data_7002690
loop_
_publ_author_name
'Yu, Fan'
'Kong, Xiang-Jian'
'Zheng, Yun-Yun'
'Ren, Yan-Ping'
'Long, La-Sheng'
'Huang, Rong-Bin'
'Zheng, Lan-Sun'

_publ_section_title
;
 pH-dependent assembly of 0D to 3D Keggin-based coordination polymers:
 Structures and catalytic properties
;
_journal_issue 43
_journal_name_full 'Dalton Transactions'
_journal_page_first 9503
_journal_page_last 9509
_journal_paper_doi 10.1039/b911606k
_journal_year 2009
_chemical_formula_sum 'C50 H60 Cu2 N10 O88 Si2 W24'
_chemical_formula_weight 6804.74
_chemical_name_systematic
;
?
;
_space_group_IT_number 2
_symmetry_cell_setting triclinic
_symmetry_space_group_name_Hall '-P 1'
_symmetry_space_group_name_H-M 'P -1'
_atom_sites_solution_hydrogens geom
_atom_sites_solution_primary direct
_atom_sites_solution_secondary difmap
_audit_creation_method SHELXL-97
_cell_angle_alpha 83.983(3)
_cell_angle_beta 73.094(3)
_cell_angle_gamma 82.909(3)
_cell_formula_units_Z 1
_cell_length_a 13.129(2)
_cell_length_b 13.145(2)
_cell_length_c 17.791(3)
_cell_measurement_reflns_used 8711
_cell_measurement_temperature 223(2)
_cell_measurement_theta_max 28.511
_cell_measurement_theta_min 2.399
_cell_volume 2907.5(8)
_computing_cell_refinement 'SHELXTL-Plus (Sheldrick, 1990)'
_computing_data_collection 'SHELXTL-Plus (Sheldrick, 1990)'
_computing_data_reduction 'SHELXTL-Plus (Sheldrick, 1990)'
_computing_molecular_graphics 'SHELXTL V.5.0 (Sheldrick, 1997)'
_computing_publication_material 'SHELXL-97 (Sheldrick, 1997)'
_computing_structure_refinement 'SHELXL-97 (Sheldrick, 1997)'
_computing_structure_solution 'SHELXS-97 (Sheldrick, 1990)'
_diffrn_ambient_temperature 223(2)
_diffrn_measured_fraction_theta_full 0.962
_diffrn_measured_fraction_theta_max 0.962
_diffrn_measurement_device_type 'Bruker Smart Apex CCD area detector'
_diffrn_measurement_method 'phi and omega scans'
_diffrn_radiation_monochromator graphite
_diffrn_radiation_source 'fine-focus sealed tube'
_diffrn_radiation_type MoK\a
_diffrn_radiation_wavelength 0.71073
_diffrn_reflns_av_R_equivalents 0.0767
_diffrn_reflns_av_sigmaI/netI 0.1045
_diffrn_reflns_limit_h_max 15
_diffrn_reflns_limit_h_min -15
_diffrn_reflns_limit_k_max 15
_diffrn_reflns_limit_k_min -15
_diffrn_reflns_limit_l_max 21
_diffrn_reflns_limit_l_min -21
_diffrn_reflns_number 19524
_diffrn_reflns_theta_full 25.00
_diffrn_reflns_theta_max 25.00
_diffrn_reflns_theta_min 1.73
_exptl_absorpt_coefficient_mu 24.111
_exptl_absorpt_correction_T_max 0.2486
_exptl_absorpt_correction_T_min 0.0859
_exptl_absorpt_correction_type multi-scan
_exptl_absorpt_process_details '(SADABS; Bruker, 2001)'
_exptl_crystal_colour Green
_exptl_crystal_density_diffrn 3.886
_exptl_crystal_density_meas ?
_exptl_crystal_density_method .
_exptl_crystal_description block
_exptl_crystal_F_000 2996
_exptl_crystal_size_max 0.20
_exptl_crystal_size_mid 0.10
_exptl_crystal_size_min 0.08
_refine_diff_density_max 3.605
_refine_diff_density_min -3.558
_refine_diff_density_rms 0.550
_refine_ls_extinction_method none
_refine_ls_goodness_of_fit_ref 1.035
_refine_ls_hydrogen_treatment constr
_refine_ls_matrix_type full
_refine_ls_number_parameters 793
_refine_ls_number_reflns 9880
_refine_ls_number_restraints 72
_refine_ls_restrained_S_all 1.033
_refine_ls_R_factor_all 0.0905
_refine_ls_R_factor_gt 0.0759
_refine_ls_shift/su_max 0.002
_refine_ls_shift/su_mean 0.000
_refine_ls_structure_factor_coef Fsqd
_refine_ls_weighting_details 'calc w=1/[\s^2^(Fo^2^)+(0.0907P)^2^+0.0000P] where P=(Fo^2^+2Fc^2^)/3'
_refine_ls_weighting_scheme calc
_refine_ls_wR_factor_gt 0.1734
_refine_ls_wR_factor_ref 0.1811
_reflns_number_gt 7700
_reflns_number_total 9880
_reflns_threshold_expression >2sigma(I)
_cod_data_source_file b911606k.txt
_cod_data_source_block complex_1
_cod_original_sg_symbol_H-M P-1
_cod_database_code 7002690

loop_
_symmetry_equiv_pos_as_xyz
'x, y, z'
'-x, -y, -z'

loop_
_atom_site_label
_atom_site_type_symbol
_atom_site_fract_x
_atom_site_fract_y
_atom_site_fract_z
_atom_site_U_iso_or_equiv
_atom_site_adp_type
_atom_site_occupancy
_atom_site_symmetry_multiplicity
_atom_site_calc_flag
_atom_site_refinement_flags
_atom_site_disorder_assembly
_atom_site_disorder_group
Cu1 Cu 0.2885(2) -0.73303(19) -0.24720(16) 0.0297(6) Uani 1 1 d . . .
Si1 Si 0.2232(4) 0.2814(4) 0.2673(3) 0.0201(13) Uani 1 1 d . . .
W1 W 0.09204(6) 0.28157(6) 0.46894(5) 0.0224(2) Uani 1 1 d . . .
W2 W -0.01770(6) 0.42854(6) 0.34463(5) 0.0235(2) Uani 1 1 d . . .
W3 W 0.20116(6) 0.48914(6) 0.37705(5) 0.0240(2) Uani 1 1 d . . .
W4 W 0.10307(7) 0.06256(6) 0.35601(6) 0.0248(2) Uani 1 1 d . . .
W5 W -0.00377(7) 0.20945(7) 0.23072(6) 0.0259(2) Uani 1 1 d . . .
W6 W 0.34583(6) 0.12764(7) 0.39343(5) 0.0250(2) Uani 1 1 d . . .
W7 W 0.11717(7) 0.44222(7) 0.13360(6) 0.0278(2) Uani 1 1 d . . .
W8 W 0.45754(6) 0.33588(7) 0.30239(6) 0.0269(2) Uani 1 1 d . . .
W9 W 0.46815(7) 0.13605(7) 0.20222(6) 0.0307(2) Uani 1 1 d . . .
W10 W 0.33722(7) 0.50011(7) 0.16659(6) 0.0315(3) Uani 1 1 d . . .
W11 W 0.34634(7) 0.29950(8) 0.06668(6) 0.0344(3) Uani 1 1 d . . .
W12 W 0.22654(7) 0.06845(7) 0.16516(6) 0.0328(3) Uani 1 1 d . . .
O1 O 0.2479(10) 0.3558(10) 0.1866(8) 0.022(3) Uani 1 1 d U . .
O1W O 0.156(3) -0.759(2) -0.1671(15) 0.165(18) Uani 1 1 d . . .
H1WB H 0.1068 -0.7679 -0.1871 0.198 Uiso 1 1 d R . .
H1WA H 0.1350 -0.7133 -0.1339 0.198 Uiso 1 1 d R . .
O2 O 0.2415(10) 0.0600(10) 0.3704(8) 0.021(3) Uani 1 1 d . . .
O2W O 0.403(2) -0.815(2) -0.1925(19) 0.135(11) Uani 1 1 d U . .
H2WA H 0.4587 -0.8442 -0.2228 0.162 Uiso 1 1 d R . .
H2WB H 0.3743 -0.8542 -0.1530 0.162 Uiso 1 1 d R . .
O3 O 0.2503(10) 0.5256(11) 0.2677(9) 0.032(4) Uani 1 1 d . . .
O3W O 0.0989(16) -0.695(3) -0.0366(13) 0.129(13) Uani 1 1 d . . .
H3WA H 0.1143 -0.6332 -0.0396 0.155 Uiso 1 1 d R . .
H3WB H 0.1316 -0.7315 -0.0069 0.155 Uiso 1 1 d R . .
O4 O 0.1602(9) 0.1912(10) 0.2572(8) 0.021(3) Uani 1 1 d . . .
O4W O 0.028(3) -0.135(3) 0.169(2) 0.198(19) Uani 1 1 d . . .
H4WA H 0.0163 -0.0701 0.1665 0.237 Uiso 1 1 d R . .
H4WB H 0.0550 -0.1575 0.2065 0.237 Uiso 1 1 d R . .
O5 O -0.0402(10) 0.3077(10) 0.3056(8) 0.022(3) Uani 1 1 d . . .
O6 O 0.2324(10) 0.2152(10) 0.4494(8) 0.024(3) Uani 1 1 d . . .
O7 O 0.1531(9) 0.3481(9) 0.3363(8) 0.018(3) Uani 1 1 d U . .
O8 O 0.1491(10) 0.4054(10) 0.4715(8) 0.027(3) Uani 1 1 d U . .
O9 O 0.2713(11) 0.1824(12) 0.0950(9) 0.034(4) Uani 1 1 d . . .
O10 O 0.3349(9) 0.2343(9) 0.2835(7) 0.014(3) Uani 1 1 d U . .
O11 O 0.0538(12) -0.0389(12) 0.4159(10) 0.042(4) Uani 1 1 d . . .
O12 O -0.0273(10) 0.3574(10) 0.4440(9) 0.025(3) Uani 1 1 d . . .
O13 O -0.0152(10) 0.1062(10) 0.3160(8) 0.023(3) Uani 1 1 d U . .
O14 O 0.0633(10) 0.1684(10) 0.4224(8) 0.021(3) Uani 1 1 d . . .
O15 O 0.3388(11) 0.4122(11) 0.3620(9) 0.033(4) Uani 1 1 d . . .
O16 O 0.2240(11) 0.3769(12) 0.0500(9) 0.034(4) Uani 1 1 d . . .
O17 O 0.0603(9) 0.5252(9) 0.3707(8) 0.015(3) Uani 1 1 d . . .
O18 O 0.5357(10) 0.2368(12) 0.2326(8) 0.028(3) Uani 1 1 d . . .
O19 O 0.3792(11) 0.0480(11) 0.4637(9) 0.029(4) Uani 1 1 d . . .
O20 O 0.4410(10) 0.2300(11) 0.3830(8) 0.025(3) Uani 1 1 d . . .
O21 O 0.3963(13) 0.6111(13) 0.1408(11) 0.047(5) Uani 1 1 d . . .
O22 O 0.4199(13) 0.2745(15) -0.0252(10) 0.050(5) Uani 1 1 d . . .
O23 O 0.0405(12) 0.5077(12) 0.0826(9) 0.041(4) Uani 1 1 d . . .
O24 O 0.4305(11) 0.4182(12) 0.2161(9) 0.034(4) Uani 1 1 d . . .
O25 O 0.5587(12) 0.3893(13) 0.3160(10) 0.041(4) Uani 1 1 d . . .
O26 O 0.1685(10) -0.0046(11) 0.2616(9) 0.031(4) Uani 1 1 d . . .
O27 O 0.2214(12) 0.5919(11) 0.4180(9) 0.033(4) Uani 1 1 d . . .
O28 O -0.1406(11) 0.4924(10) 0.3625(9) 0.029(3) Uani 1 1 d . . .
O29 O 0.3550(12) 0.0684(12) 0.1915(9) 0.038(4) Uani 1 1 d . . .
O30 O 0.4467(11) 0.0734(12) 0.3039(10) 0.037(4) Uani 1 1 d . . .
O31 O 0.4370(10) 0.2334(12) 0.1241(9) 0.034(4) Uani 1 1 d . . .
O32 O 0.0388(12) 0.2524(11) 0.5654(9) 0.034(4) Uani 1 1 d . . .
O33 O 0.2133(11) 0.5392(11) 0.1301(9) 0.034(4) Uani 1 1 d . . .
O34 O -0.1224(11) 0.2037(10) 0.2110(9) 0.031(4) Uani 1 1 d . . .
O35 O 0.3975(11) 0.4259(12) 0.0765(8) 0.031(4) Uani 1 1 d . . .
O36 O 0.0415(10) 0.4730(10) 0.2401(10) 0.034(4) Uani 1 1 d . . .
O37 O 0.0535(10) 0.3149(11) 0.1588(9) 0.031(4) Uani 1 1 d . . .
O38 O 0.0812(11) 0.1110(11) 0.1620(9) 0.031(4) Uani 1 1 d . . .
O39 O 0.2568(13) -0.0289(13) 0.1042(10) 0.045(4) Uani 1 1 d U . .
O40 O 0.5726(12) 0.0625(14) 0.1515(10) 0.046(5) Uani 1 1 d . . .
N1 N 0.2860(14) -0.6049(13) -0.1964(12) 0.031(4) Uani 1 1 d . . .
N2 N 0.2289(18) -0.1982(16) 0.0349(12) 0.045(6) Uani 1 1 d . . .
H2B H 0.2222 -0.1485 0.0652 0.054 Uiso 1 1 calc R . .
N3 N 0.2735(12) -0.8511(13) -0.3019(10) 0.025(4) Uani 1 1 d . . .
N4 N 0.2355(15) -1.2811(14) -0.4792(11) 0.034(5) Uani 1 1 d . . .
H4A H 0.2348 -1.3350 -0.5034 0.041 Uiso 1 1 calc R . .
N5 N 0.3782(14) -0.6702(12) -0.3459(10) 0.026(4) Uani 1 1 d . . .
C1 C 0.211(2) -0.5269(17) -0.1961(15) 0.044(7) Uani 1 1 d . . .
H1A H 0.1618 -0.5310 -0.2247 0.053 Uiso 1 1 calc R . .
C2 C 0.2018(18) -0.4426(18) -0.1571(14) 0.037(6) Uani 1 1 d . . .
H2A H 0.1504 -0.3877 -0.1619 0.044 Uiso 1 1 calc R . .
C3 C 0.2675(16) -0.4361(16) -0.1101(14) 0.029(5) Uani 1 1 d . . .
C4 C 0.2553(15) -0.3513(15) -0.0653(12) 0.020(4) Uani 1 1 d U . .
C5 C 0.155(2) -0.3002(19) -0.0309(17) 0.053(8) Uani 1 1 d . . .
H5A H 0.0946 -0.3174 -0.0437 0.063 Uiso 1 1 calc R . .
C6 C 0.141(3) -0.226(2) 0.021(3) 0.089(13) Uani 1 1 d . . .
H6A H 0.0724 -0.1955 0.0457 0.107 Uiso 1 1 calc R . .
C7 C 0.324(2) -0.2442(18) 0.0039(15) 0.040(6) Uani 1 1 d . . .
H7A H 0.3834 -0.2244 0.0161 0.048 Uiso 1 1 calc R . .
C8 C 0.3381(18) -0.3171(19) -0.0438(15) 0.039(6) Uani 1 1 d . . .
H8A H 0.4079 -0.3479 -0.0646 0.047 Uiso 1 1 calc R . .
C9 C 0.3465(14) -0.5133(14) -0.1135(12) 0.020(4) Uani 1 1 d U . .
H9A H 0.3965 -0.5104 -0.0854 0.023 Uiso 1 1 calc R . .
C10 C 0.3554(16) -0.5950(15) -0.1567(13) 0.026(5) Uani 1 1 d . . .
H10A H 0.4126 -0.6462 -0.1587 0.031 Uiso 1 1 calc R . .
C11 C 0.1919(17) -0.8552(16) -0.3296(13) 0.029(5) Uani 1 1 d . . .
H11A H 0.1403 -0.7982 -0.3263 0.035 Uiso 1 1 calc R . .
C12 C 0.1796(17) -0.9411(18) -0.3636(14) 0.034(6) Uani 1 1 d . . .
H12A H 0.1196 -0.9427 -0.3820 0.040 Uiso 1 1 calc R . .
C13 C 0.2527(14) -1.0211(14) -0.3699(11) 0.015(4) Uani 1 1 d U . .
C14 C 0.2470(14) -1.1138(14) -0.4065(12) 0.018(4) Uani 1 1 d U . .
C15 C 0.2007(17) -1.1044(15) -0.4711(14) 0.031(5) Uani 1 1 d . . .
H15A H 0.1742 -1.0398 -0.4893 0.037 Uiso 1 1 calc R . .
C16 C 0.1959(18) -1.1913(17) -0.5056(17) 0.044(7) Uani 1 1 d . . .
H16A H 0.1650 -1.1874 -0.5475 0.052 Uiso 1 1 calc R . .
C17 C 0.2776(18) -1.2946(17) -0.4160(15) 0.035(6) Uani 1 1 d . . .
H17A H 0.3004 -1.3601 -0.3968 0.042 Uiso 1 1 calc R . .
C18 C 0.2845(17) -1.2076(15) -0.3827(14) 0.032(5) Uani 1 1 d . . .
H18A H 0.3167 -1.2136 -0.3415 0.038 Uiso 1 1 calc R . .
C19 C 0.3438(15) -1.0158(15) -0.3476(14) 0.028(5) Uani 1 1 d . . .
H19A H 0.3994 -1.0694 -0.3551 0.034 Uiso 1 1 calc R . .
C20 C 0.3490(16) -0.9289(16) -0.3144(15) 0.035(6) Uani 1 1 d . . .
H20A H 0.4108 -0.9236 -0.2991 0.042 Uiso 1 1 calc R . .
C21 C 0.4706(17) -0.6383(17) -0.3488(14) 0.032(5) Uani 1 1 d U . .
H21A H 0.5029 -0.6615 -0.3086 0.038 Uiso 1 1 calc R . .
C22 C 0.5209(17) -0.5717(17) -0.4095(16) 0.040(7) Uani 1 1 d . . .
H22A H 0.5860 -0.5490 -0.4093 0.048 Uiso 1 1 calc R . .
C23 C 0.4773(15) -0.5380(15) -0.4699(12) 0.023(5) Uani 1 1 d . . .
C24 C 0.3832(17) -0.5778(17) -0.4674(14) 0.034(6) Uani 1 1 d . . .
H24A H 0.3521 -0.5633 -0.5092 0.041 Uiso 1 1 calc R . .
C25 C 0.3366(18) -0.6394(18) -0.4014(13) 0.034(6) Uani 1 1 d . . .
H25A H 0.2691 -0.6600 -0.3974 0.041 Uiso 1 1 calc R . .

loop_
_atom_site_aniso_label
_atom_site_aniso_U_11
_atom_site_aniso_U_22
_atom_site_aniso_U_33
_atom_site_aniso_U_23
_atom_site_aniso_U_13
_atom_site_aniso_U_12
Cu1 0.0464(16) 0.0241(14) 0.0236(17) -0.0048(12) -0.0148(13) -0.0080(12)
Si1 0.018(3) 0.026(3) 0.017(3) -0.003(3) -0.008(2) 0.002(2)
W1 0.0223(4) 0.0284(5) 0.0186(5) -0.0068(4) -0.0077(4) -0.0016(3)
W2 0.0173(4) 0.0301(5) 0.0278(6) -0.0112(4) -0.0127(4) 0.0026(3)
W3 0.0209(4) 0.0254(5) 0.0316(6) -0.0091(4) -0.0144(4) -0.0020(3)
W4 0.0270(5) 0.0235(5) 0.0289(6) -0.0058(4) -0.0150(4) -0.0014(3)
W5 0.0253(5) 0.0297(5) 0.0301(6) -0.0102(4) -0.0182(4) 0.0008(3)
W6 0.0195(4) 0.0346(5) 0.0231(5) -0.0015(4) -0.0113(4) 0.0016(3)
W7 0.0247(5) 0.0359(5) 0.0262(6) -0.0009(4) -0.0153(4) 0.0024(4)
W8 0.0169(4) 0.0382(5) 0.0288(6) -0.0014(4) -0.0120(4) -0.0019(3)
W9 0.0231(5) 0.0436(6) 0.0245(6) -0.0067(4) -0.0093(4) 0.0105(4)
W10 0.0253(5) 0.0405(6) 0.0310(6) 0.0072(4) -0.0132(4) -0.0075(4)
W11 0.0273(5) 0.0547(6) 0.0192(6) -0.0019(5) -0.0083(4) 0.0067(4)
W12 0.0358(5) 0.0370(5) 0.0308(6) -0.0193(4) -0.0160(4) 0.0073(4)
O1 0.022(5) 0.025(5) 0.021(5) 0.003(4) -0.011(4) 0.002(4)
O1W 0.24(4) 0.13(2) 0.09(2) -0.065(19) 0.08(2) -0.15(3)
O2 0.018(7) 0.025(7) 0.015(8) 0.003(6) -0.001(6) 0.003(5)
O2W 0.141(12) 0.134(12) 0.134(12) -0.011(5) -0.045(6) -0.009(5)
O3 0.017(7) 0.041(9) 0.037(10) 0.004(8) -0.007(7) -0.006(6)
O3W 0.043(13) 0.29(4) 0.062(17) -0.09(2) 0.006(11) -0.015(18)
O4 0.014(7) 0.027(8) 0.024(9) -0.009(6) -0.005(6) -0.001(5)
O4W 0.17(4) 0.17(4) 0.21(5) -0.06(3) 0.04(3) -0.03(3)
O5 0.019(7) 0.024(7) 0.028(9) -0.006(6) -0.011(6) -0.006(6)
O6 0.029(8) 0.026(8) 0.019(9) 0.003(6) -0.012(6) -0.004(6)
O7 0.020(4) 0.016(4) 0.020(5) -0.010(4) -0.006(4) 0.001(4)
O8 0.027(5) 0.031(5) 0.028(5) -0.016(4) -0.011(4) -0.002(4)
O9 0.032(8) 0.043(9) 0.028(10) -0.010(8) -0.014(7) 0.011(7)
O10 0.015(4) 0.018(4) 0.012(5) -0.005(4) -0.009(4) 0.004(4)
O11 0.038(9) 0.042(10) 0.056(12) -0.009(9) -0.028(9) -0.004(7)
O12 0.016(7) 0.029(8) 0.034(9) 0.004(7) -0.015(6) -0.007(6)
O13 0.021(5) 0.029(5) 0.024(5) 0.001(4) -0.014(4) -0.004(4)
O14 0.020(7) 0.020(7) 0.027(9) -0.005(6) -0.011(6) -0.002(5)
O15 0.038(9) 0.036(9) 0.039(10) 0.016(8) -0.033(8) -0.017(7)
O16 0.030(8) 0.051(10) 0.022(9) -0.008(8) -0.013(7) 0.013(7)
O17 0.011(6) 0.016(6) 0.023(8) -0.003(6) -0.014(6) 0.002(5)
O18 0.009(6) 0.057(10) 0.011(8) -0.003(7) 0.002(6) 0.007(6)
O19 0.027(8) 0.043(9) 0.026(9) 0.004(7) -0.025(7) -0.001(6)
O20 0.017(7) 0.038(8) 0.020(9) -0.005(7) -0.006(6) 0.001(6)
O21 0.043(10) 0.046(10) 0.054(13) 0.023(9) -0.023(9) -0.015(8)
O22 0.041(10) 0.074(13) 0.028(11) 0.014(9) -0.008(8) 0.003(9)
O23 0.048(10) 0.049(10) 0.030(11) 0.009(8) -0.026(8) 0.002(8)
O24 0.024(8) 0.053(10) 0.029(10) 0.000(8) -0.012(7) -0.009(7)
O25 0.029(8) 0.054(11) 0.039(11) 0.015(9) -0.014(8) -0.009(7)
O26 0.017(7) 0.036(9) 0.045(11) -0.035(8) -0.009(7) 0.011(6)
O27 0.048(9) 0.032(8) 0.028(10) 0.006(7) -0.025(8) -0.010(7)
O28 0.028(8) 0.028(8) 0.025(9) -0.020(7) 0.004(6) 0.009(6)
O29 0.042(9) 0.046(10) 0.030(10) -0.010(8) -0.021(8) 0.016(7)
O30 0.027(8) 0.047(10) 0.041(11) -0.016(8) -0.015(7) 0.009(7)
O31 0.019(7) 0.060(10) 0.015(9) 0.015(8) -0.001(6) -0.001(7)
O32 0.040(9) 0.030(8) 0.033(10) -0.013(7) -0.012(7) 0.003(7)
O33 0.026(8) 0.039(9) 0.044(11) 0.008(8) -0.026(8) -0.004(7)
O34 0.031(8) 0.027(8) 0.043(10) -0.024(7) -0.024(7) 0.014(6)
O35 0.027(8) 0.048(10) 0.016(9) -0.011(7) -0.003(6) 0.004(7)
O36 0.009(7) 0.021(7) 0.070(13) -0.012(8) -0.007(7) 0.004(5)
O37 0.023(7) 0.035(8) 0.043(11) -0.012(7) -0.023(7) 0.007(6)
O38 0.024(8) 0.043(9) 0.031(10) -0.029(8) -0.010(7) 0.015(6)
O39 0.050(6) 0.049(6) 0.043(6) -0.011(4) -0.021(4) -0.004(4)
O40 0.035(9) 0.072(12) 0.025(11) 0.009(9) -0.007(8) 0.006(8)
N1 0.031(10) 0.018(9) 0.042(13) -0.016(9) -0.007(9) 0.005(7)
N2 0.069(15) 0.046(13) 0.031(13) -0.023(10) -0.028(11) -0.002(11)
N3 0.019(9) 0.032(10) 0.026(11) -0.012(8) -0.004(8) -0.008(7)
N4 0.048(12) 0.029(11) 0.027(12) -0.021(9) -0.006(9) -0.009(9)
N5 0.050(11) 0.019(9) 0.016(11) -0.009(8) -0.018(9) -0.002(8)
C1 0.077(19) 0.026(12) 0.051(18) -0.004(12) -0.056(16) 0.000(12)
C2 0.046(14) 0.039(14) 0.032(15) -0.017(11) -0.027(12) 0.020(11)
C3 0.021(10) 0.029(12) 0.042(15) -0.004(11) -0.015(10) -0.011(9)
C4 0.021(6) 0.022(6) 0.018(6) 0.001(4) -0.005(4) -0.005(4)
C5 0.060(17) 0.031(14) 0.07(2) -0.027(14) -0.011(15) -0.013(12)
C6 0.055(19) 0.029(16) 0.17(4) 0.01(2) -0.02(2) 0.001(13)
C7 0.051(15) 0.034(13) 0.046(18) -0.020(12) -0.025(13) 0.004(11)
C8 0.028(12) 0.049(15) 0.045(17) -0.013(13) -0.017(12) 0.003(10)
C9 0.020(6) 0.025(6) 0.017(6) -0.004(4) -0.010(4) -0.002(4)
C10 0.027(11) 0.019(10) 0.034(14) -0.007(10) -0.017(10) 0.013(8)
C11 0.033(12) 0.023(11) 0.032(15) -0.001(10) -0.011(10) -0.004(9)
C12 0.021(11) 0.049(14) 0.035(15) -0.021(12) -0.007(10) -0.005(10)
C13 0.018(5) 0.017(6) 0.011(6) -0.004(4) -0.006(4) -0.003(4)
C14 0.015(5) 0.019(6) 0.021(6) -0.001(4) -0.007(4) -0.002(4)
C15 0.043(13) 0.011(10) 0.041(16) -0.017(10) -0.012(11) -0.001(9)
C16 0.038(14) 0.029(13) 0.08(2) -0.014(13) -0.027(14) -0.013(11)
C17 0.045(14) 0.023(12) 0.045(17) -0.005(11) -0.022(12) -0.006(10)
C18 0.045(13) 0.019(11) 0.036(15) -0.012(10) -0.014(11) -0.008(10)
C19 0.019(10) 0.021(11) 0.050(16) -0.013(10) -0.020(10) 0.010(8)
C20 0.019(11) 0.029(12) 0.069(19) -0.017(12) -0.032(12) 0.011(9)
C21 0.033(6) 0.034(7) 0.029(7) 0.001(5) -0.011(5) -0.004(5)
C22 0.023(11) 0.039(13) 0.07(2) -0.007(13) -0.036(13) -0.004(10)
C23 0.016(10) 0.032(12) 0.020(13) -0.009(9) 0.002(8) -0.001(8)
C24 0.030(12) 0.038(13) 0.048(17) -0.003(12) -0.026(11) -0.016(10)
C25 0.050(14) 0.046(14) 0.014(13) 0.005(11) -0.011(11) -0.034(12)

loop_
_atom_type_symbol
_atom_type_description
_atom_type_scat_dispersion_real
_atom_type_scat_dispersion_imag
_atom_type_scat_source
C C 0.0033 0.0016 'International Tables Vol C Tables 4.2.6.8 and 6.1.1.4'
H H 0.0000 0.0000 'International Tables Vol C Tables 4.2.6.8 and 6.1.1.4'
N N 0.0061 0.0033 'International Tables Vol C Tables 4.2.6.8 and 6.1.1.4'
O O 0.0106 0.0060 'International Tables Vol C Tables 4.2.6.8 and 6.1.1.4'
Si Si 0.0817 0.0704 'International Tables Vol C Tables 4.2.6.8 and 6.1.1.4'
Cu Cu 0.3201 1.2651 'International Tables Vol C Tables 4.2.6.8 and 6.1.1.4'
W W -0.8490 6.8722 'International Tables Vol C Tables 4.2.6.8 and 6.1.1.4'

loop_
_geom_angle_atom_site_label_1
_geom_angle_atom_site_label_2
_geom_angle_atom_site_label_3
_geom_angle
_geom_angle_site_symmetry_1
_geom_angle_site_symmetry_3
_geom_angle_publ_flag
O1W Cu1 N5 155.9(13) . . ?
O1W Cu1 N3 89.4(8) . . ?
N5 Cu1 N3 91.2(7) . . ?
O1W Cu1 N1 87.6(9) . . ?
N5 Cu1 N1 88.5(7) . . ?
N3 Cu1 N1 172.0(7) . . ?
O1W Cu1 O2W 100.5(15) . . ?
N5 Cu1 O2W 103.5(10) . . ?
N3 Cu1 O2W 95.0(10) . . ?
N1 Cu1 O2W 92.8(10) . . ?
O7 Si1 O4 110.4(7) . . ?
O7 Si1 O10 111.1(7) . . ?
O4 Si1 O10 109.5(7) . . ?
O7 Si1 O1 107.9(7) . . ?
O4 Si1 O1 108.9(7) . . ?
O10 Si1 O1 109.0(7) . . ?
O32 W1 O8 100.8(7) . . ?
O32 W1 O6 103.0(6) . . ?
O8 W1 O6 88.1(6) . . ?
O32 W1 O12 100.1(7) . . ?
O8 W1 O12 89.7(6) . . ?
O6 W1 O12 156.8(6) . . ?
O32 W1 O14 102.6(6) . . ?
O8 W1 O14 156.6(6) . . ?
O6 W1 O14 84.9(5) . . ?
O12 W1 O14 88.0(5) . . ?
O32 W1 O7 171.2(6) . . ?
O8 W1 O7 73.7(5) . . ?
O6 W1 O7 83.8(5) . . ?
O12 W1 O7 73.4(5) . . ?
O14 W1 O7 83.4(5) . . ?
O28 W2 O36 100.9(6) . . ?
O28 W2 O5 101.0(6) . . ?
O36 W2 O5 86.3(6) . . ?
O28 W2 O12 100.2(6) . . ?
O36 W2 O12 158.9(6) . . ?
O5 W2 O12 90.0(6) . . ?
O28 W2 O17 101.3(6) . . ?
O36 W2 O17 86.7(6) . . ?
O5 W2 O17 157.5(5) . . ?
O12 W2 O17 89.0(5) . . ?
O28 W2 O7 172.1(6) . . ?
O36 W2 O7 84.5(5) . . ?
O5 W2 O7 85.0(5) . . ?
O12 W2 O7 74.5(5) . . ?
O17 W2 O7 73.0(4) . . ?
O27 W3 O17 101.0(6) . . ?
O27 W3 O3 103.2(7) . . ?
O17 W3 O3 88.3(6) . . ?
O27 W3 O8 98.1(6) . . ?
O17 W3 O8 90.4(5) . . ?
O3 W3 O8 158.4(6) . . ?
O27 W3 O15 100.1(7) . . ?
O17 W3 O15 158.7(6) . . ?
O3 W3 O15 84.5(6) . . ?
O8 W3 O15 89.1(6) . . ?
O27 W3 O7 172.0(6) . . ?
O17 W3 O7 74.4(5) . . ?
O3 W3 O7 83.4(5) . . ?
O8 W3 O7 75.5(5) . . ?
O15 W3 O7 84.9(5) . . ?
O11 W4 O14 102.6(7) . . ?
O11 W4 O13 98.9(6) . . ?
O14 W4 O13 89.9(6) . . ?
O11 W4 O2 102.2(6) . . ?
O14 W4 O2 86.1(6) . . ?
O13 W4 O2 158.9(5) . . ?
O11 W4 O26 99.3(7) . . ?
O14 W4 O26 158.0(6) . . ?
O13 W4 O26 87.9(6) . . ?
O2 W4 O26 88.1(6) . . ?
O11 W4 O4 170.0(6) . . ?
O14 W4 O4 84.9(5) . . ?
O13 W4 O4 74.3(5) . . ?
O2 W4 O4 84.7(5) . . ?
O26 W4 O4 73.5(6) . . ?
O34 W5 O37 101.6(6) . . ?
O34 W5 O5 102.2(6) . . ?
O37 W5 O5 85.8(6) . . ?
O34 W5 O38 98.4(6) . . ?
O37 W5 O38 90.1(7) . . ?
O5 W5 O38 159.3(5) . . ?
O34 W5 O13 100.1(6) . . ?
O37 W5 O13 158.2(5) . . ?
O5 W5 O13 87.7(6) . . ?
O38 W5 O13 88.7(7) . . ?
O34 W5 O4 171.6(6) . . ?
O37 W5 O4 84.2(5) . . ?
O5 W5 O4 84.1(5) . . ?
O38 W5 O4 75.3(5) . . ?
O13 W5 O4 74.4(5) . . ?
O19 W6 O6 103.6(7) . . ?
O19 W6 O2 102.4(6) . . ?
O6 W6 O2 86.5(6) . . ?
O19 W6 O30 99.3(7) . . ?
O6 W6 O30 157.1(6) . . ?
O2 W6 O30 88.3(6) . . ?
O19 W6 O20 100.1(6) . . ?
O6 W6 O20 90.1(6) . . ?
O2 W6 O20 157.5(6) . . ?
O30 W6 O20 86.2(6) . . ?
O19 W6 O10 168.8(6) . . ?
O6 W6 O10 85.8(5) . . ?
O2 W6 O10 84.1(5) . . ?
O30 W6 O10 71.5(6) . . ?
O20 W6 O10 73.5(5) . . ?
O23 W7 O33 100.8(7) . . ?
O23 W7 O37 100.9(7) . . ?
O33 W7 O37 158.4(6) . . ?
O23 W7 O16 99.7(7) . . ?
O33 W7 O16 88.6(7) . . ?
O37 W7 O16 87.5(6) . . ?
O23 W7 O36 102.4(7) . . ?
O33 W7 O36 89.8(6) . . ?
O37 W7 O36 85.9(6) . . ?
O16 W7 O36 157.7(6) . . ?
O23 W7 O1 170.5(7) . . ?
O33 W7 O1 74.1(5) . . ?
O37 W7 O1 84.5(5) . . ?
O16 W7 O1 72.5(5) . . ?
O36 W7 O1 85.7(5) . . ?
O25 W8 O15 102.7(7) . . ?
O25 W8 O20 100.3(6) . . ?
O15 W8 O20 90.3(6) . . ?
O25 W8 O24 101.8(7) . . ?
O15 W8 O24 85.0(6) . . ?
O20 W8 O24 157.9(5) . . ?
O25 W8 O18 99.3(7) . . ?
O15 W8 O18 158.0(5) . . ?
O20 W8 O18 87.4(6) . . ?
O24 W8 O18 88.9(7) . . ?
O25 W8 O10 170.0(6) . . ?
O15 W8 O10 85.4(5) . . ?
O20 W8 O10 73.6(5) . . ?
O24 W8 O10 84.5(5) . . ?
O18 W8 O10 72.9(5) . . ?
O40 W9 O30 101.9(7) . . ?
O40 W9 O18 101.6(7) . . ?
O30 W9 O18 87.9(6) . . ?
O40 W9 O29 100.3(8) . . ?
O30 W9 O29 88.9(6) . . ?
O18 W9 O29 158.1(6) . . ?
O40 W9 O31 103.0(7) . . ?
O30 W9 O31 155.1(6) . . ?
O18 W9 O31 88.2(6) . . ?
O29 W9 O31 85.6(6) . . ?
O40 W9 O10 173.1(6) . . ?
O30 W9 O10 72.8(5) . . ?
O18 W9 O10 74.2(5) . . ?
O29 W9 O10 84.1(6) . . ?
O31 W9 O10 82.5(6) . . ?
O21 W10 O3 100.5(8) . . ?
O21 W10 O24 102.4(7) . . ?
O3 W10 O24 86.6(6) . . ?
O21 W10 O35 102.5(8) . . ?
O3 W10 O35 157.0(6) . . ?
O24 W10 O35 88.8(7) . . ?
O21 W10 O33 99.1(7) . . ?
O3 W10 O33 87.5(6) . . ?
O24 W10 O33 158.4(6) . . ?
O35 W10 O33 88.6(7) . . ?
O21 W10 O1 171.9(6) . . ?
O3 W10 O1 83.5(6) . . ?
O24 W10 O1 84.7(5) . . ?
O35 W10 O1 73.6(6) . . ?
O33 W10 O1 74.0(5) . . ?
O22 W11 O31 100.2(7) . . ?
O22 W11 O16 102.8(7) . . ?
O31 W11 O16 157.1(7) . . ?
O22 W11 O9 100.2(8) . . ?
O31 W11 O9 86.2(6) . . ?
O16 W11 O9 90.0(6) . . ?
O22 W11 O35 100.3(8) . . ?
O31 W11 O35 87.9(7) . . ?
O16 W11 O35 87.7(7) . . ?
O9 W11 O35 159.4(6) . . ?
O22 W11 O1 172.5(7) . . ?
O31 W11 O1 83.5(6) . . ?
O16 W11 O1 73.7(6) . . ?
O9 W11 O1 86.5(6) . . ?
O35 W11 O1 73.2(5) . . ?
O39 W12 O26 99.8(7) . . ?
O39 W12 O29 101.7(7) . . ?
O26 W12 O29 89.8(6) . . ?
O39 W12 O9 102.3(7) . . ?
O26 W12 O9 157.8(6) . . ?
O29 W12 O9 85.8(6) . . ?
O39 W12 O38 99.5(7) . . ?
O26 W12 O38 87.5(6) . . ?
O29 W12 O38 158.8(6) . . ?
O9 W12 O38 88.8(6) . . ?
O39 W12 O4 171.2(6) . . ?
O26 W12 O4 74.0(5) . . ?
O29 W12 O4 84.8(6) . . ?
O9 W12 O4 84.0(6) . . ?
O38 W12 O4 74.2(5) . . ?
Si1 O1 W11 123.2(7) . . ?
Si1 O1 W10 124.6(7) . . ?
W11 O1 W10 92.1(5) . . ?
Si1 O1 W7 124.1(7) . . ?
W11 O1 W7 92.0(5) . . ?
W10 O1 W7 91.4(5) . . ?
Cu1 O1W H1WB 112.1 . . ?
Cu1 O1W H1WA 113.6 . . ?
H1WB O1W H1WA 110.9 . . ?
W6 O2 W4 150.0(8) . . ?
Cu1 O2W H2WA 116.7 . . ?
Cu1 O2W H2WB 112.8 . . ?
H2WA O2W H2WB 112.2 . . ?
W10 O3 W3 151.7(9) . . ?
H3WA O3W H3WB 108.6 . . ?
Si1 O4 W5 126.0(7) . . ?
Si1 O4 W12 125.0(7) . . ?
W5 O4 W12 91.0(4) . . ?
Si1 O4 W4 123.3(7) . . ?
W5 O4 W4 90.6(4) . . ?
W12 O4 W4 90.4(5) . . ?
H4WA O4W H4WB 111.7 . . ?
W5 O5 W2 152.1(8) . . ?
W6 O6 W1 152.2(8) . . ?
Si1 O7 W3 126.3(7) . . ?
Si1 O7 W2 125.2(7) . . ?
W3 O7 W2 91.2(4) . . ?
Si1 O7 W1 123.6(7) . . ?
W3 O7 W1 90.1(4) . . ?
W2 O7 W1 89.6(4) . . ?
W1 O8 W3 120.6(7) . . ?
W11 O9 W12 150.8(8) . . ?
Si1 O10 W9 126.1(7) . . ?
Si1 O10 W6 123.4(7) . . ?
W9 O10 W6 92.3(4) . . ?
Si1 O10 W8 123.0(7) . . ?
W9 O10 W8 91.3(4) . . ?
W6 O10 W8 90.9(4) . . ?
W2 O12 W1 122.4(7) . . ?
W4 O13 W5 120.5(6) . . ?
W4 O14 W1 153.0(7) . . ?
W8 O15 W3 152.6(8) . . ?
W11 O16 W7 121.8(8) . . ?
W3 O17 W2 121.2(6) . . ?
W9 O18 W8 121.6(6) . . ?
W8 O20 W6 122.1(7) . . ?
W8 O24 W10 151.6(8) . . ?
W12 O26 W4 122.1(7) . . ?
W12 O29 W9 151.7(9) . . ?
W9 O30 W6 123.5(8) . . ?
W11 O31 W9 152.5(8) . . ?
W7 O33 W10 120.5(7) . . ?
W10 O35 W11 121.1(7) . . ?
W2 O36 W7 149.7(8) . . ?
W5 O37 W7 151.3(9) . . ?
W5 O38 W12 119.5(7) . . ?
C10 N1 C1 116.3(17) . . ?
C10 N1 Cu1 121.7(13) . . ?
C1 N1 Cu1 121.9(14) . . ?
C7 N2 C6 121(2) . . ?
C7 N2 H2B 119.3 . . ?
C6 N2 H2B 119.3 . . ?
C11 N3 C20 117.0(18) . . ?
C11 N3 Cu1 122.7(15) . . ?
C20 N3 Cu1 120.3(13) . . ?
C16 N4 C17 124.4(19) . . ?
C16 N4 H4A 117.8 . . ?
C17 N4 H4A 117.8 . . ?
C25 N5 C21 118.4(18) . . ?
C25 N5 Cu1 118.9(15) . . ?
C21 N5 Cu1 120.8(14) . . ?
N1 C1 C2 123(2) . . ?
N1 C1 H1A 118.3 . . ?
C2 C1 H1A 118.3 . . ?
C1 C2 C3 120(2) . . ?
C1 C2 H2A 119.8 . . ?
C3 C2 H2A 119.8 . . ?
C9 C3 C2 116(2) . . ?
C9 C3 C4 123.0(18) . . ?
C2 C3 C4 121.3(19) . . ?
C8 C4 C5 114(2) . . ?
C8 C4 C3 123.9(19) . . ?
C5 C4 C3 122.1(18) . . ?
C6 C5 C4 122(2) . . ?
C6 C5 H5A 118.9 . . ?
C4 C5 H5A 118.9 . . ?
N2 C6 C5 118(3) . . ?
N2 C6 H6A 121.0 . . ?
C5 C6 H6A 121.0 . . ?
C8 C7 N2 121(2) . . ?
C8 C7 H7A 119.3 . . ?
N2 C7 H7A 119.3 . . ?
C7 C8 C4 123(2) . . ?
C7 C8 H8A 118.3 . . ?
C4 C8 H8A 118.3 . . ?
C3 C9 C10 121.5(18) . . ?
C3 C9 H9A 119.3 . . ?
C10 C9 H9A 119.3 . . ?
N1 C10 C9 122.3(17) . . ?
N1 C10 H10A 118.9 . . ?
C9 C10 H10A 118.9 . . ?
N3 C11 C12 122(2) . . ?
N3 C11 H11A 119.1 . . ?
C12 C11 H11A 119.1 . . ?
C13 C12 C11 119.7(19) . . ?
C13 C12 H12A 120.2 . . ?
C11 C12 H12A 120.2 . . ?
C12 C13 C19 119.9(18) . . ?
C12 C13 C14 123.1(17) . . ?
C19 C13 C14 116.7(17) . . ?
C18 C14 C15 118.6(18) . . ?
C18 C14 C13 122.6(18) . . ?
C15 C14 C13 118.8(16) . . ?
C16 C15 C14 119(2) . . ?
C16 C15 H15A 120.6 . . ?
C14 C15 H15A 120.6 . . ?
N4 C16 C15 119(2) . . ?
N4 C16 H16A 120.5 . . ?
C15 C16 H16A 120.5 . . ?
C18 C17 N4 116(2) . . ?
C18 C17 H17A 121.8 . . ?
N4 C17 H17A 121.8 . . ?
C14 C18 C17 123(2) . . ?
C14 C18 H18A 118.7 . . ?
C17 C18 H18A 118.7 . . ?
C20 C19 C13 116.4(17) . . ?
C20 C19 H19A 121.8 . . ?
C13 C19 H19A 121.8 . . ?
N3 C20 C19 124.8(17) . . ?
N3 C20 H20A 117.6 . . ?
C19 C20 H20A 117.6 . . ?
N5 C21 C22 121(2) . . ?
N5 C21 H21A 119.3 . . ?
C22 C21 H21A 119.3 . . ?
C23 C22 C21 120.9(19) . . ?
C23 C22 H22A 119.5 . . ?
C21 C22 H22A 119.5 . . ?
C22 C23 C24 116.1(19) . . ?
C22 C23 C23 122(2) . 2_644 ?
C24 C23 C23 122(2) . 2_644 ?
C25 C24 C23 117.9(19) . . ?
C25 C24 H24A 121.1 . . ?
C23 C24 H24A 121.1 . . ?
N5 C25 C24 125(2) . . ?
N5 C25 H25A 117.5 . . ?
C24 C25 H25A 117.5 . . ?

loop_
_geom_bond_atom_site_label_1
_geom_bond_atom_site_label_2
_geom_bond_distance
_geom_bond_site_symmetry_2
_geom_bond_publ_flag
Cu1 O1W 1.94(2) . ?
Cu1 N5 1.972(18) . ?
Cu1 N3 1.974(16) . ?
Cu1 N1 1.986(17) . ?
Cu1 O2W 2.14(3) . ?
Si1 O7 1.578(14) . ?
Si1 O4 1.579(13) . ?
Si1 O10 1.614(12) . ?
Si1 O1 1.623(14) . ?
W1 O32 1.677(16) . ?
W1 O8 1.884(13) . ?
W1 O6 1.890(13) . ?
W1 O12 1.890(12) . ?
W1 O14 1.903(12) . ?
W1 O7 2.371(13) . ?
W2 O28 1.683(13) . ?
W2 O36 1.856(17) . ?
W2 O5 1.886(12) . ?
W2 O12 1.889(14) . ?
W2 O17 1.897(11) . ?
W2 O7 2.329(12) . ?
W3 O27 1.683(14) . ?
W3 O17 1.884(11) . ?
W3 O3 1.892(15) . ?
W3 O8 1.906(14) . ?
W3 O15 1.920(15) . ?
W3 O7 2.280(11) . ?
W4 O11 1.687(16) . ?
W4 O14 1.846(13) . ?
W4 O13 1.892(12) . ?
W4 O2 1.903(12) . ?
W4 O26 1.903(14) . ?
W4 O4 2.332(13) . ?
W5 O34 1.705(13) . ?
W5 O37 1.857(15) . ?
W5 O5 1.874(14) . ?
W5 O38 1.896(14) . ?
W5 O13 1.912(13) . ?
W5 O4 2.314(12) . ?
W6 O19 1.667(13) . ?
W6 O6 1.868(14) . ?
W6 O2 1.881(13) . ?
W6 O30 1.891(16) . ?
W6 O20 1.907(13) . ?
W6 O10 2.314(12) . ?
W7 O23 1.653(14) . ?
W7 O33 1.885(13) . ?
W7 O37 1.916(14) . ?
W7 O16 1.917(15) . ?
W7 O36 1.926(17) . ?
W7 O1 2.315(12) . ?
W8 O25 1.664(14) . ?
W8 O15 1.854(17) . ?
W8 O20 1.876(14) . ?
W8 O24 1.878(15) . ?
W8 O18 1.887(15) . ?
W8 O10 2.330(11) . ?
W9 O40 1.663(17) . ?
W9 O30 1.866(16) . ?
W9 O18 1.884(14) . ?
W9 O29 1.886(15) . ?
W9 O31 1.889(14) . ?
W9 O10 2.276(12) . ?
W10 O21 1.696(15) . ?
W10 O3 1.868(15) . ?
W10 O24 1.881(14) . ?
W10 O35 1.883(14) . ?
W10 O33 1.917(12) . ?
W10 O1 2.295(13) . ?
W11 O22 1.683(18) . ?
W11 O31 1.865(14) . ?
W11 O16 1.875(14) . ?
W11 O9 1.876(15) . ?
W11 O35 1.909(15) . ?
W11 O1 2.293(14) . ?
W12 O39 1.700(17) . ?
W12 O26 1.876(16) . ?
W12 O29 1.878(14) . ?
W12 O9 1.883(15) . ?
W12 O38 1.937(13) . ?
W12 O4 2.328(13) . ?
O1W H1WB 0.8500 . ?
O1W H1WA 0.8501 . ?
O2W H2WA 0.8501 . ?
O2W H2WB 0.8500 . ?
O3W H3WA 0.8500 . ?
O3W H3WB 0.8500 . ?
O4W H4WA 0.8500 . ?
O4W H4WB 0.8501 . ?
N1 C10 1.33(3) . ?
N1 C1 1.33(3) . ?
N2 C7 1.31(3) . ?
N2 C6 1.35(4) . ?
N2 H2B 0.8700 . ?
N3 C11 1.31(2) . ?
N3 C20 1.32(3) . ?
N4 C16 1.33(3) . ?
N4 C17 1.38(3) . ?
N4 H4A 0.8700 . ?
N5 C25 1.27(3) . ?
N5 C21 1.32(2) . ?
C1 C2 1.34(3) . ?
C1 H1A 0.9400 . ?
C2 C3 1.38(3) . ?
C2 H2A 0.9400 . ?
C3 C9 1.35(3) . ?
C3 C4 1.40(3) . ?
C4 C8 1.39(3) . ?
C4 C5 1.40(3) . ?
C5 C6 1.37(4) . ?
C5 H5A 0.9400 . ?
C6 H6A 0.9400 . ?
C7 C8 1.31(3) . ?
C7 H7A 0.9400 . ?
C8 H8A 0.9400 . ?
C9 C10 1.36(3) . ?
C9 H9A 0.9400 . ?
C10 H10A 0.9400 . ?
C11 C12 1.38(3) . ?
C11 H11A 0.9400 . ?
C12 C13 1.32(3) . ?
C12 H12A 0.9400 . ?
C13 C19 1.38(2) . ?
C13 C14 1.46(3) . ?
C14 C18 1.34(3) . ?
C14 C15 1.44(3) . ?
C15 C16 1.37(3) . ?
C15 H15A 0.9400 . ?
C16 H16A 0.9400 . ?
C17 C18 1.36(3) . ?
C17 H17A 0.9400 . ?
C18 H18A 0.9400 . ?
C19 C20 1.36(3) . ?
C19 H19A 0.9400 . ?
C20 H20A 0.9400 . ?
C21 C22 1.38(3) . ?
C21 H21A 0.9400 . ?
C22 C23 1.37(3) . ?
C22 H22A 0.9400 . ?
C23 C24 1.39(2) . ?
C23 C23 1.43(4) 2_644 ?
C24 C25 1.38(3) . ?
C24 H24A 0.9400 . ?
C25 H25A 0.9400 . ?

loop_
_geom_hbond_atom_site_label_D
_geom_hbond_atom_site_label_H
_geom_hbond_atom_site_label_A
_geom_hbond_distance_DH
_geom_hbond_distance_HA
_geom_hbond_distance_DA
_geom_hbond_angle_DHA
_geom_hbond_site_symmetry_A
N2 H2B O39 0.87 1.94 2.76(2) 158.8 .
N4 H4A O27 0.87 1.84 2.66(2) 157.3 1_534
O1W H1WB O4W 0.85 2.23 2.94(5) 141.2 2_545
O1W H1WA O3W 0.85 1.69 2.43(3) 143.7 .
O2W H2WB O1W 0.85 3.05 3.14(5) 88.1 .
